data_1559259
loop_
_publ_author_name
'Johansson, Anders'
'Lundquist, Knut'
'Stomberg, Rolf'

_publ_section_title
;
 Stereochemistry of Arylglycerol beta-Aryl Ethers. Crystal Structure of
 erythro-3-Hydroxy-3-(4-methoxyphenyl)-2-phenoxypropanoic Acid
;
_journal_name_full 'Acta Chemica Scandinavica'
_journal_page_first 901
_journal_page_last 905
_journal_paper_doi 10.3891/acta.chem.scand.46-0901
_journal_volume 46
_journal_year 1992
_chemical_formula_sum 'C16 H16 O5'
_chemical_formula_weight 288.30
_chemical_name_common
;
erythro-3-Hydroxy-3-(4-methoxyphenyl)-2-phenoxypropanoic Acid
;
_space_group_IT_number 2
_space_group_name_Hall '-P 1'
_space_group_name_H-M_alt 'P -1'
_symmetry_cell_setting triclinic
_symmetry_Int_Tables_number 2
_symmetry_space_group_name_Hall '-P 1'
_symmetry_space_group_name_H-M 'P -1'
_cell_angle_alpha 101.74(1)
_cell_angle_beta 92.43(1)
_cell_angle_gamma 102.77(1)
_cell_formula_units_Z 2
_cell_length_a 9.785(1)
_cell_length_b 13.369(2)
_cell_length_c 5.768(1)
_cell_volume 717.46(19)
_diffrn_ambient_temperature 296
_diffrn_radiation_probe x-ray
_diffrn_radiation_type MoK\a
_diffrn_radiation_wavelength 0.71069
_exptl_absorpt_coefficient_mu 0.093
_exptl_crystal_density_diffrn 1.334
_exptl_crystal_F_000 304
_refine_ls_goodness_of_fit_ref 2.09
_refine_ls_number_parameters 255
_refine_ls_number_reflns 1859
_refine_ls_R_factor_gt 0.035
_refine_ls_wR_factor_gt 0.047
_cod_data_source_file Acta-Chem-Scand-1992-46-901.cif
_cod_data_source_block 1
_cod_original_cell_volume 717.47(19)
_cod_database_code 1559259

loop_
_space_group_symop_id
_space_group_symop_operation_xyz
1 x,y,z
2 -x,-y,-z

loop_
_atom_site_label
_atom_site_type_symbol
_atom_site_thermal_displace_type
_atom_site_fract_x
_atom_site_fract_y
_atom_site_fract_z
_atom_site_occupancy
_atom_site_U_iso_or_equiv
_atom_site_calc_flag
_atom_site_refinement_flags
_atom_site_disorder_assembly
_atom_site_disorder_group
O1 O Uiso 1.0964(2) 0.76080(10) -0.3118(3) 1.000 0.0755(9) . . . .
O2 O Uiso 0.66120(10) 1.01000(10) 0.1683(2) 1.000 0.0440(6) . . . .
O3 O Uiso 0.54390(10) 0.73652(9) 0.1964(2) 1.000 0.0437(6) . . . .
O4 O Uiso 0.35940(10) 0.93860(10) 0.2658(2) 1.000 0.0466(6) . . . .
O5 O Uiso 0.42390(10) 0.85000(10) 0.5207(2) 1.000 0.0475(6) . . . .
C1 C Uiso 0.7799(2) 0.86760(10) 0.0485(3) 1.000 0.0376(8) . . . .
C2 C Uiso 0.7506(2) 0.8154(2) -0.1860(3) 1.000 0.0456(9) . . . .
C3 C Uiso 0.8532(2) 0.7785(2) -0.3152(4) 1.000 0.0508(10) . . . .
C4 C Uiso 0.9870(2) 0.79550(10) -0.2067(4) 1.000 0.0495(9) . . . .
C5 C Uiso 1.0186(2) 0.8510(2) 0.0246(4) 1.000 0.0584(11) . . . .
C6 C Uiso 0.9164(2) 0.8863(2) 0.1506(4) 1.000 0.0503(9) . . . .
C7 C Uiso 1.0656(4) 0.6873(3) -0.5296(6) 1.000 0.0861(13) . . . .
C8 C Uiso 0.6720(2) 0.90830(10) 0.1970(3) 1.000 0.0371(8) . . . .
C9 C Uiso 0.5251(2) 0.83290(10) 0.1513(3) 1.000 0.0367(8) . . . .
C10 C Uiso 0.4259(2) 0.87840(10) 0.3158(3) 1.000 0.0360(8) . . . .
C11 C Uiso 0.4296(2) 0.65100(10) 0.1438(3) 1.000 0.0445(9) . . . .
C12 C Uiso 0.4348(3) 0.5720(2) 0.2579(6) 1.000 0.0849(13) . . . .
C13 C Uiso 0.3283(4) 0.4822(2) 0.2108(6) 1.000 0.1039(13) . . . .
C14 C Uiso 0.2175(3) 0.4707(2) 0.0545(6) 1.000 0.0887(13) . . . .
C15 C Uiso 0.2095(3) 0.5503(2) -0.0543(6) 1.000 0.0912(13) . . . .
C16 C Uiso 0.3157(2) 0.6418(2) -0.0114(4) 1.000 0.0697(13) . . . .
H(C2) H Uiso 0.661(2) 0.8020(10) -0.262(3) 1.000 0.044(5) . . . .
H(C3) H Uiso 0.827(2) 0.742(2) -0.469(4) 1.000 0.057(6) . . . .
H(C5) H Uiso 1.112(2) 0.865(2) 0.097(4) 1.000 0.070(6) . . . .
H(C6) H Uiso 0.938(2) 0.922(2) 0.319(4) 1.000 0.062(6) . . . .
H1(C7) H Uiso 0.994(4) 0.628(3) -0.502(6) 1.000 0.139(13) . . . .
H2(C7) H Uiso 1.022(3) 0.713(3) -0.655(6) 1.000 0.139(13) . . . .
H3(C7) H Uiso 1.153(3) 0.664(2) -0.555(5) 1.000 0.106(9) . . . .
H(C8) H Uiso 0.704(2) 0.9180(10) 0.363(3) 1.000 0.034(4) . . . .
H(C9) H Uiso 0.487(2) 0.8260(10) -0.009(3) 1.000 0.029(4) . . . .
H(C12) H Uiso 0.517(3) 0.577(2) 0.346(5) 1.000 0.099(9) . . . .
H(C13) H Uiso 0.342(3) 0.430(3) 0.289(6) 1.000 0.139(13) . . . .
H(C14) H Uiso 0.149(3) 0.410(2) 0.030(5) 1.000 0.100(9) . . . .
H(C15) H Uiso 0.123(3) 0.548(2) -0.155(6) 1.000 0.118(10) . . . .
H(C16) H Uiso 0.305(2) 0.702(2) -0.084(4) 1.000 0.080(8) . . . .
H(O2) H Uiso 0.658(2) 1.013(2) 0.019(4) 1.000 0.063(6) . . . .
H(O5) H Uiso 0.383(3) 0.895(2) 0.623(5) 1.000 0.094(9) . . . .

loop_
_atom_type_symbol
_atom_type_description
_atom_type_scat_dispersion_real
_atom_type_scat_dispersion_imag
_atom_type_scat_source
C C 0.0033 0.0016 ' International Tables Vol C Tables 4.2.6.8 and 6.1.1.4'
H H 0.0000 0.0000 ' International Tables Vol C Tables 4.2.6.8 and 6.1.1.4'
O O 0.0106 0.0060 ' International Tables Vol C Tables 4.2.6.8 and 6.1.1.4'

loop_
_geom_angle_atom_site_label_1
_geom_angle_atom_site_label_2
_geom_angle_atom_site_label_3
_geom_angle
_geom_angle_site_symmetry_1
_geom_angle_site_symmetry_2
_geom_angle_site_symmetry_3
_geom_angle_publ_flag
C4 O1 C7 118.0(2) . . . yes
C9 O3 C11 117.79(13) . . . yes
C8 O2 H(O2) 111.1(17) . . . no
C10 O5 H(O5) 107.6(17) . . . no
C2 C1 C8 123.32(17) . . . no
C2 C1 C6 118.04(18) . . . no
C6 C1 C8 118.61(16) . . . no
C1 C2 C3 121.28(19) . . . no
C2 C3 C4 119.3(2) . . . no
C3 C4 C5 119.77(19) . . . no
O1 C4 C3 125.1(2) . . . yes
O1 C4 C5 115.11(18) . . . yes
C4 C5 C6 120.3(2) . . . no
C1 C6 C5 121.2(2) . . . no
O2 C8 C9 109.63(14) . . . yes
O2 C8 C1 112.24(13) . . . yes
C1 C8 C9 113.45(13) . . . no
C8 C9 C10 109.52(13) . . . no
O3 C9 C10 111.73(13) . . . yes
O3 C9 C8 105.99(14) . . . yes
O4 C10 O5 123.14(16) . . . yes
O4 C10 C9 122.97(15) . . . yes
O5 C10 C9 113.83(14) . . . yes
O3 C11 C12 115.87(19) . . . yes
C12 C11 C16 119.5(2) . . . no
O3 C11 C16 124.60(16) . . . yes
C11 C12 C13 120.1(3) . . . no
C12 C13 C14 121.2(3) . . . no
C13 C14 C15 119.1(3) . . . no
C14 C15 C16 121.1(3) . . . no
C11 C16 C15 119.0(2) . . . no
C1 C2 H(C2) 120.9(11) . . . no
C3 C2 H(C2) 117.8(11) . . . no
C2 C3 H(C3) 117.6(13) . . . no
C4 C3 H(C3) 123.0(13) . . . no
C4 C5 H(C5) 119.6(14) . . . no
C6 C5 H(C5) 120.1(14) . . . no
C1 C6 H(C6) 118.7(12) . . . no
C5 C6 H(C6) 120.0(12) . . . no
O1 C7 H1(C7) 106(2) . . . no
O1 C7 H2(C7) 113(2) . . . no
O1 C7 H3(C7) 104.0(17) . . . no
H1(C7) C7 H2(C7) 106(3) . . . no
H1(C7) C7 H3(C7) 108(3) . . . no
H2(C7) C7 H3(C7) 119(3) . . . no
O2 C8 H(C8) 105.1(8) . . . no
C1 C8 H(C8) 108.1(11) . . . no
C9 C8 H(C8) 107.9(10) . . . no
O3 C9 H(C9) 112.5(9) . . . no
C8 C9 H(C9) 110.0(10) . . . no
C10 C9 H(C9) 107.2(12) . . . no
C11 C12 H(C12) 117.1(17) . . . no
C13 C12 H(C12) 122.1(17) . . . no
C12 C13 H(C13) 115(2) . . . no
C14 C13 H(C13) 124(2) . . . no
C13 C14 H(C14) 118.1(18) . . . no
C15 C14 H(C14) 122.8(18) . . . no
C14 C15 H(C15) 120.9(16) . . . no
C16 C15 H(C15) 117.7(16) . . . no
C11 C16 H(C16) 120.7(13) . . . no
C15 C16 H(C16) 120.1(13) . . . no

loop_
_geom_bond_atom_site_label_1
_geom_bond_atom_site_label_2
_geom_bond_distance
_geom_bond_site_symmetry_1
_geom_bond_site_symmetry_2
_geom_bond_publ_flag
O1 C4 1.374(3) . . yes
O1 C7 1.403(4) . . yes
O2 C8 1.4286(19) . . yes
O3 C9 1.4138(19) . . yes
O3 C11 1.384(2) . . yes
O4 C10 1.210(2) . . yes
O5 C10 1.313(2) . . yes
O2 H(O2) 0.87(2) . . no
O5 H(O5) 0.92(3) . . no
C1 C8 1.512(3) . . no
C1 C6 1.385(3) . . no
C1 C2 1.376(2) . . no
C2 C3 1.393(3) . . no
C3 C4 1.378(3) . . no
C4 C5 1.374(3) . . no
C5 C6 1.372(3) . . no
C8 C9 1.540(3) . . no
C9 C10 1.522(3) . . no
C11 C16 1.367(3) . . no
C11 C12 1.362(3) . . no
C12 C13 1.375(4) . . no
C13 C14 1.341(5) . . no
C14 C15 1.355(4) . . no
C15 C16 1.389(4) . . no
C2 H(C2) 0.927(19) . . no
C3 H(C3) 0.92(2) . . no
C5 H(C5) 0.95(2) . . no
C6 H(C6) 0.98(2) . . no
C7 H1(C7) 0.98(4) . . no
C7 H2(C7) 0.98(3) . . no
C7 H3(C7) 0.98(3) . . no
C8 H(C8) 0.968(17) . . no
C9 H(C9) 0.961(17) . . no
C12 H(C12) 0.92(3) . . no
C13 H(C13) 0.93(4) . . no
C14 H(C14) 0.91(3) . . no
C15 H(C15) 1.00(3) . . no
C16 H(C16) 1.00(3) . . no

loop_
_geom_hbond_atom_site_label_D
_geom_hbond_atom_site_label_H
_geom_hbond_atom_site_label_A
_geom_hbond_distance_DH
_geom_hbond_distance_HA
_geom_hbond_distance_DA
_geom_hbond_angle_DHA
_geom_hbond_site_symmetry_A
_geom_hbond_publ_flag
O2 H(O2) O4 0.87(2) 1.90(2) 2.7388(17) 162(2) 2_675 yes
O5 H(O5) O2 0.92(3) 1.71(3) 2.6199(17) 169(3) 2_676 yes
C5 H(C5) O4 0.95(2) 2.48(2) 3.412(2) 168(2) 1_655 yes

loop_
_geom_torsion_atom_site_label_1
_geom_torsion_atom_site_label_2
_geom_torsion_atom_site_label_3
_geom_torsion_atom_site_label_4
_geom_torsion
_geom_torsion_site_symmetry_1
_geom_torsion_site_symmetry_2
_geom_torsion_site_symmetry_3
_geom_torsion_site_symmetry_4
_geom_torsion_publ_flag
C7 O1 C4 C3 -11.9(3) . . . . no
C7 O1 C4 C5 168.1(2) . . . . no
C11 O3 C9 C10 67.52(18) . . . . no
C11 O3 C9 C8 -173.24(13) . . . . no
C9 O3 C11 C16 21.2(2) . . . . no
C9 O3 C11 C12 -158.9(2) . . . . no
C2 C1 C6 C5 -2.1(3) . . . . no
C6 C1 C2 C3 2.6(3) . . . . no
C2 C1 C8 O2 -85.2(2) . . . . no
C8 C1 C6 C5 179.8(2) . . . . no
C8 C1 C2 C3 -179.4(2) . . . . no
C6 C1 C8 O2 92.8(2) . . . . no
C6 C1 C8 C9 -142.26(18) . . . . no
C2 C1 C8 C9 39.7(2) . . . . no
C1 C2 C3 C4 -0.6(4) . . . . no
C2 C3 C4 O1 178.1(2) . . . . no
C2 C3 C4 C5 -1.8(3) . . . . no
C3 C4 C5 C6 2.3(3) . . . . no
O1 C4 C5 C6 -177.6(2) . . . . no
C4 C5 C6 C1 -0.4(4) . . . . no
O2 C8 C9 O3 -176.73(12) . . . . no
O2 C8 C9 C10 -56.05(17) . . . . no
C1 C8 C9 C10 177.60(13) . . . . no
C1 C8 C9 O3 56.92(17) . . . . no
O3 C9 C10 O4 -155.56(15) . . . . no
C8 C9 C10 O5 -89.85(16) . . . . no
O3 C9 C10 O5 27.3(2) . . . . no
C8 C9 C10 O4 87.3(2) . . . . no
O3 C11 C12 C13 -177.7(3) . . . . no
C16 C11 C12 C13 2.2(4) . . . . no
O3 C11 C16 C15 178.1(2) . . . . no
C12 C11 C16 C15 -1.9(3) . . . . no
C11 C12 C13 C14 -0.5(5) . . . . no
C12 C13 C14 C15 -1.5(5) . . . . no
C13 C14 C15 C16 1.8(5) . . . . no
C14 C15 C16 C11 -0.1(4) . . . . no
